data_1503505
loop_
_publ_author_name
'Sautier, Brice'
'Lyons, Sarah E.'
'Webb, Michael R.'
'Procter, David J.'

_publ_section_title
;
 Radical cyclization cascades of unsaturated Meldrum's acid derivatives.
;
_journal_issue 1
_journal_name_full 'Organic letters'
_journal_page_first 146
_journal_page_last 149
_journal_paper_doi 10.1021/ol2029367
_journal_volume 14
_journal_year 2012
_chemical_formula_sum 'C24 H24 Cl2 O3'
_chemical_formula_weight 431.33
_chemical_name_systematic
; 
 ? 
;
_space_group_IT_number 2
_symmetry_cell_setting triclinic
_symmetry_space_group_name_Hall '-P 1'
_symmetry_space_group_name_H-M 'P -1'
_atom_sites_solution_hydrogens geom
_atom_sites_solution_primary direct
_atom_sites_solution_secondary difmap
_audit_creation_method SHELXL-97
_cell_angle_alpha 76.160(2)
_cell_angle_beta 74.987(2)
_cell_angle_gamma 81.589(2)
_cell_formula_units_Z 4
_cell_length_a 11.3127(12)
_cell_length_b 11.5028(12)
_cell_length_c 17.0515(18)
_cell_measurement_reflns_used 7354
_cell_measurement_temperature 100(2)
_cell_measurement_theta_max 28.214
_cell_measurement_theta_min 2.4905
_cell_volume 2072.5(4)
_computing_cell_refinement 'Bruker SMART'
_computing_data_collection 'Bruker SMART'
_computing_data_reduction 'Bruker SAINT'
_computing_molecular_graphics 'Bruker SHELXTL'
_computing_publication_material 'Bruker SHELXTL'
_computing_structure_refinement 'SHELXL-97 (Sheldrick, 1997)'
_computing_structure_solution 'SHELXS-97 (Sheldrick, 1990)'
_diffrn_ambient_temperature 100(2)
_diffrn_measured_fraction_theta_full 0.992
_diffrn_measured_fraction_theta_max 0.922
_diffrn_measurement_device_type 'CCD area detector'
_diffrn_measurement_method 'phi and omega scans'
_diffrn_radiation_monochromator graphite
_diffrn_radiation_source 'fine-focus sealed tube'
_diffrn_radiation_type MoK\a
_diffrn_radiation_wavelength 0.71073
_diffrn_reflns_av_R_equivalents 0.0316
_diffrn_reflns_av_sigmaI/netI 0.0476
_diffrn_reflns_limit_h_max 14
_diffrn_reflns_limit_h_min -14
_diffrn_reflns_limit_k_max 15
_diffrn_reflns_limit_k_min -15
_diffrn_reflns_limit_l_max 22
_diffrn_reflns_limit_l_min -22
_diffrn_reflns_number 18048
_diffrn_reflns_theta_full 25.00
_diffrn_reflns_theta_max 28.21
_diffrn_reflns_theta_min 1.83
_exptl_absorpt_coefficient_mu 0.337
_exptl_absorpt_correction_type none
_exptl_crystal_colour white
_exptl_crystal_density_diffrn 1.382
_exptl_crystal_density_method 'not measured'
_exptl_crystal_description block
_exptl_crystal_F_000 904
_exptl_crystal_size_max 0.31
_exptl_crystal_size_mid 0.25
_exptl_crystal_size_min 0.24
_refine_diff_density_max 0.501
_refine_diff_density_min -0.255
_refine_diff_density_rms 0.060
_refine_ls_extinction_method none
_refine_ls_goodness_of_fit_ref 1.052
_refine_ls_hydrogen_treatment constr
_refine_ls_matrix_type full
_refine_ls_number_parameters 527
_refine_ls_number_reflns 9412
_refine_ls_number_restraints 0
_refine_ls_restrained_S_all 1.052
_refine_ls_R_factor_all 0.0529
_refine_ls_R_factor_gt 0.0440
_refine_ls_shift/su_max 0.001
_refine_ls_shift/su_mean 0.000
_refine_ls_structure_factor_coef Fsqd
_refine_ls_weighting_details 'calc w=1/[\s^2^(Fo^2^)+(0.0528P)^2^+0.1651P] where P=(Fo^2^+2Fc^2^)/3'
_refine_ls_weighting_scheme calc
_refine_ls_wR_factor_gt 0.1021
_refine_ls_wR_factor_ref 0.1070
_reflns_number_gt 8084
_reflns_number_total 9412
_reflns_threshold_expression >2sigma(I)
_cod_data_source_file ol2029367_si_003.cif
_cod_data_source_block s3614m
_cod_depositor_comments
;
The following automatic conversions were performed:

'_symmetry_cell_setting' value 'Triclinic' changed to 'triclinic'
according to /home/saulius/struct/CIF-dictionaries/cif_core.dic
dictionary named 'cif_core.dic' version 2.4.1 from 2010-06-29.

Automatic conversion script
Id: cif_fix_values 1715 2011-07-08 13:25:40Z adriana 
;
_cod_original_sg_symbol_H-M P-1
_cod_database_code 1503505

loop_
_symmetry_equiv_pos_as_xyz
'x, y, z'
'-x, -y, -z'

loop_
_atom_site_label
_atom_site_type_symbol
_atom_site_fract_x
_atom_site_fract_y
_atom_site_fract_z
_atom_site_U_iso_or_equiv
_atom_site_adp_type
_atom_site_occupancy
_atom_site_symmetry_multiplicity
_atom_site_calc_flag
_atom_site_refinement_flags
C1 C 0.87276(15) 0.15099(15) 0.12384(10) 0.0140(3) Uani 1 1 d .
C2 C 0.91362(15) 0.01956(15) 0.16114(10) 0.0143(3) Uani 1 1 d .
H2 H 0.9013 0.0117 0.2223 0.017 Uiso 1 1 calc R
C3 C 1.05332(16) 0.00465(16) 0.12348(11) 0.0191(4) Uani 1 1 d .
H3A H 1.0704 -0.0350 0.0757 0.023 Uiso 1 1 calc R
H3B H 1.0964 -0.0449 0.1655 0.023 Uiso 1 1 calc R
C4 C 1.09690(16) 0.13265(15) 0.09503(11) 0.0176(4) Uani 1 1 d .
H4A H 1.1264 0.1534 0.0339 0.021 Uiso 1 1 calc R
H4B H 1.1643 0.1386 0.1207 0.021 Uiso 1 1 calc R
C5 C 0.98273(15) 0.21747(15) 0.12439(10) 0.0139(3) Uani 1 1 d .
C6 C 0.97700(15) 0.23285(15) 0.21257(10) 0.0159(3) Uani 1 1 d .
H6A H 0.9906 0.1530 0.2484 0.019 Uiso 1 1 calc R
H6B H 1.0434 0.2817 0.2105 0.019 Uiso 1 1 calc R
C7 C 0.85360(16) 0.29374(16) 0.25006(11) 0.0186(4) Uani 1 1 d .
H7A H 0.8407 0.3744 0.2149 0.022 Uiso 1 1 calc R
H7B H 0.8538 0.3043 0.3060 0.022 Uiso 1 1 calc R
C8 C 0.74866(16) 0.21963(16) 0.25685(10) 0.0167(3) Uani 1 1 d .
H8A H 0.7564 0.1428 0.2972 0.020 Uiso 1 1 calc R
H8B H 0.6694 0.2639 0.2780 0.020 Uiso 1 1 calc R
C9 C 0.74866(15) 0.19350(15) 0.17375(10) 0.0149(3) Uani 1 1 d .
C10 C 0.83945(16) -0.07295(15) 0.14799(11) 0.0172(4) Uani 1 1 d .
H10A H 0.7507 -0.0461 0.1620 0.021 Uiso 1 1 calc R
H10B H 0.8628 -0.0788 0.0889 0.021 Uiso 1 1 calc R
C11 C 0.86300(15) -0.19457(15) 0.20157(11) 0.0157(3) Uani 1 1 d .
C12 C 0.81508(15) -0.21950(15) 0.28752(11) 0.0162(3) Uani 1 1 d .
C13 C 0.84674(16) -0.32623(15) 0.33850(11) 0.0179(4) Uani 1 1 d .
H13 H 0.8135 -0.3404 0.3968 0.022 Uiso 1 1 calc R
C14 C 0.92761(16) -0.41187(15) 0.30308(11) 0.0179(4) Uani 1 1 d .
C15 C 0.97196(16) -0.39530(16) 0.21817(12) 0.0194(4) Uani 1 1 d .
H15 H 1.0234 -0.4568 0.1941 0.023 Uiso 1 1 calc R
C16 C 0.93967(16) -0.28673(16) 0.16868(11) 0.0176(4) Uani 1 1 d .
H16 H 0.9709 -0.2746 0.1102 0.021 Uiso 1 1 calc R
C17 C 0.98802(15) 0.34055(15) 0.06776(10) 0.0156(3) Uani 1 1 d .
C18 C 0.64722(16) 0.20091(15) 0.14564(11) 0.0168(4) Uani 1 1 d .
H18 H 0.6588 0.1885 0.0909 0.020 Uiso 1 1 calc R
C19 C 0.51854(16) 0.22643(15) 0.19096(11) 0.0170(4) Uani 1 1 d .
C20 C 0.43750(17) 0.30753(16) 0.15060(11) 0.0208(4) Uani 1 1 d .
H20 H 0.4662 0.3479 0.0947 0.025 Uiso 1 1 calc R
C21 C 0.31572(17) 0.32999(17) 0.19090(12) 0.0240(4) Uani 1 1 d .
H21 H 0.2622 0.3860 0.1627 0.029 Uiso 1 1 calc R
C22 C 0.27233(17) 0.27129(18) 0.27167(12) 0.0241(4) Uani 1 1 d .
H22 H 0.1893 0.2874 0.2995 0.029 Uiso 1 1 calc R
C23 C 0.35059(18) 0.18845(19) 0.31211(12) 0.0271(4) Uani 1 1 d .
H23 H 0.3205 0.1466 0.3675 0.032 Uiso 1 1 calc R
C24 C 0.47241(17) 0.16636(18) 0.27227(12) 0.0240(4) Uani 1 1 d .
H24 H 0.5252 0.1096 0.3007 0.029 Uiso 1 1 calc R
C25 C 0.46000(15) 0.72680(15) 0.22506(10) 0.0151(3) Uani 1 1 d .
C26 C 0.50563(15) 0.59893(15) 0.26628(10) 0.0156(3) Uani 1 1 d .
H26 H 0.4465 0.5421 0.2665 0.019 Uiso 1 1 calc R
C27 C 0.62872(16) 0.56963(17) 0.20661(11) 0.0200(4) Uani 1 1 d .
H27A H 0.6985 0.5815 0.2281 0.024 Uiso 1 1 calc R
H27B H 0.6362 0.4851 0.2009 0.024 Uiso 1 1 calc R
C28 C 0.62906(16) 0.65582(16) 0.12199(11) 0.0203(4) Uani 1 1 d .
H28A H 0.6469 0.6104 0.0771 0.024 Uiso 1 1 calc R
H28B H 0.6917 0.7137 0.1090 0.024 Uiso 1 1 calc R
C29 C 0.49813(15) 0.72216(15) 0.13143(10) 0.0158(3) Uani 1 1 d .
C30 C 0.41018(16) 0.65097(16) 0.10977(11) 0.0180(4) Uani 1 1 d .
H30A H 0.4312 0.6560 0.0490 0.022 Uiso 1 1 calc R
H30B H 0.4210 0.5653 0.1374 0.022 Uiso 1 1 calc R
C31 C 0.27654(16) 0.69874(17) 0.13693(11) 0.0199(4) Uani 1 1 d .
H31A H 0.2230 0.6517 0.1212 0.024 Uiso 1 1 calc R
H31B H 0.2649 0.7836 0.1080 0.024 Uiso 1 1 calc R
C32 C 0.23918(16) 0.69026(16) 0.23125(11) 0.0180(4) Uani 1 1 d .
H32A H 0.1537 0.7264 0.2468 0.022 Uiso 1 1 calc R
H32B H 0.2419 0.6047 0.2601 0.022 Uiso 1 1 calc R
C33 C 0.32343(15) 0.75427(15) 0.25894(10) 0.0149(3) Uani 1 1 d .
C34 C 0.51149(16) 0.59009(15) 0.35642(11) 0.0172(4) Uani 1 1 d .
H34A H 0.5786 0.6362 0.3568 0.021 Uiso 1 1 calc R
H34B H 0.4334 0.6270 0.3862 0.021 Uiso 1 1 calc R
C35 C 0.53300(16) 0.46201(16) 0.40175(10) 0.0164(3) Uani 1 1 d .
C36 C 0.44097(16) 0.38318(16) 0.43193(10) 0.0169(4) Uani 1 1 d .
C37 C 0.46174(17) 0.26398(16) 0.47061(11) 0.0190(4) Uani 1 1 d .
H37 H 0.3974 0.2122 0.4891 0.023 Uiso 1 1 calc R
C38 C 0.57865(17) 0.22268(16) 0.48148(11) 0.0187(4) Uani 1 1 d .
C39 C 0.67252(16) 0.29755(16) 0.45572(11) 0.0186(4) Uani 1 1 d .
H39 H 0.7519 0.2689 0.4649 0.022 Uiso 1 1 calc R
C40 C 0.64818(16) 0.41560(16) 0.41607(10) 0.0181(4) Uani 1 1 d .
H40 H 0.7128 0.4670 0.3979 0.022 Uiso 1 1 calc R
C41 C 0.49972(16) 0.84579(16) 0.07510(11) 0.0178(4) Uani 1 1 d .
C42 C 0.28406(16) 0.82775(15) 0.31230(10) 0.0170(4) Uani 1 1 d .
H42 H 0.3442 0.8701 0.3208 0.020 Uiso 1 1 calc R
C43 C 0.15603(16) 0.84972(16) 0.35945(11) 0.0176(4) Uani 1 1 d .
C44 C 0.10023(17) 0.96661(17) 0.35782(11) 0.0216(4) Uani 1 1 d .
H44 H 0.1435 1.0325 0.3237 0.026 Uiso 1 1 calc R
C45 C -0.01732(18) 0.98819(19) 0.40505(12) 0.0276(4) Uani 1 1 d .
H45 H -0.0544 1.0682 0.4024 0.033 Uiso 1 1 calc R
C46 C -0.08033(18) 0.8935(2) 0.45582(12) 0.0276(4) Uani 1 1 d .
H46 H -0.1608 0.9083 0.4882 0.033 Uiso 1 1 calc R
C47 C -0.02644(17) 0.77670(19) 0.45966(12) 0.0249(4) Uani 1 1 d .
H47 H -0.0693 0.7115 0.4953 0.030 Uiso 1 1 calc R
C48 C 0.09071(17) 0.75516(17) 0.41116(11) 0.0216(4) Uani 1 1 d .
H48 H 0.1267 0.6748 0.4133 0.026 Uiso 1 1 calc R
Cl1 Cl 0.97679(4) -0.54123(4) 0.36852(3) 0.02485(11) Uani 1 1 d .
Cl2 Cl 0.71222(4) -0.11412(4) 0.33412(3) 0.01956(10) Uani 1 1 d .
Cl3 Cl 0.29086(4) 0.43488(4) 0.42277(3) 0.02239(11) Uani 1 1 d .
Cl4 Cl 0.60753(5) 0.07327(4) 0.52944(3) 0.02766(12) Uani 1 1 d .
O1 O 0.87074(11) 0.15220(11) 0.04002(7) 0.0166(3) Uani 1 1 d .
H1 H 0.8597 0.2235 0.0145 0.025 Uiso 1 1 calc R
O2 O 0.91304(11) 0.38704(11) 0.02618(8) 0.0213(3) Uani 1 1 d .
O3 O 1.08349(12) 0.39510(11) 0.06658(9) 0.0246(3) Uani 1 1 d .
H3 H 1.0824 0.4629 0.0343 0.037 Uiso 1 1 calc R
O4 O 0.53290(11) 0.80550(11) 0.24127(8) 0.0177(3) Uani 1 1 d .
H4 H 0.5148 0.8765 0.2178 0.027 Uiso 1 1 calc R
O5 O 0.53933(14) 0.84230(12) -0.00392(8) 0.0295(3) Uani 1 1 d .
H5 H 0.5350 0.9123 -0.0328 0.044 Uiso 1 1 calc R
O6 O 0.46777(13) 0.93964(11) 0.09949(8) 0.0264(3) Uani 1 1 d .

loop_
_atom_site_aniso_label
_atom_site_aniso_U_11
_atom_site_aniso_U_22
_atom_site_aniso_U_33
_atom_site_aniso_U_23
_atom_site_aniso_U_13
_atom_site_aniso_U_12
C1 0.0170(8) 0.0134(8) 0.0111(8) -0.0018(6) -0.0028(6) -0.0021(6)
C2 0.0161(8) 0.0125(8) 0.0136(8) -0.0022(6) -0.0020(6) -0.0021(6)
C3 0.0174(9) 0.0155(9) 0.0220(9) -0.0037(7) -0.0015(7) -0.0002(7)
C4 0.0157(8) 0.0165(9) 0.0184(9) -0.0035(7) -0.0004(7) -0.0014(7)
C5 0.0134(8) 0.0122(8) 0.0142(8) -0.0006(6) -0.0014(6) -0.0016(6)
C6 0.0160(8) 0.0160(8) 0.0156(8) -0.0026(7) -0.0036(7) -0.0024(7)
C7 0.0198(9) 0.0185(9) 0.0181(9) -0.0067(7) -0.0028(7) -0.0021(7)
C8 0.0172(8) 0.0176(9) 0.0144(8) -0.0049(7) -0.0013(7) -0.0002(7)
C9 0.0165(8) 0.0117(8) 0.0145(8) -0.0020(6) -0.0008(7) -0.0019(6)
C10 0.0207(9) 0.0149(8) 0.0159(8) -0.0025(7) -0.0040(7) -0.0032(7)
C11 0.0152(8) 0.0140(8) 0.0190(9) -0.0038(7) -0.0042(7) -0.0038(7)
C12 0.0151(8) 0.0137(8) 0.0199(9) -0.0048(7) -0.0024(7) -0.0021(7)
C13 0.0182(9) 0.0181(9) 0.0166(9) -0.0010(7) -0.0032(7) -0.0049(7)
C14 0.0160(9) 0.0123(8) 0.0256(9) 0.0004(7) -0.0079(7) -0.0031(7)
C15 0.0146(8) 0.0158(9) 0.0284(10) -0.0075(7) -0.0032(7) -0.0023(7)
C16 0.0165(9) 0.0187(9) 0.0178(9) -0.0057(7) -0.0004(7) -0.0053(7)
C17 0.0159(8) 0.0137(8) 0.0153(8) -0.0029(7) -0.0001(7) -0.0015(7)
C18 0.0194(9) 0.0149(8) 0.0147(8) -0.0019(7) -0.0025(7) -0.0017(7)
C19 0.0155(8) 0.0167(9) 0.0207(9) -0.0065(7) -0.0045(7) -0.0027(7)
C20 0.0215(9) 0.0209(9) 0.0191(9) -0.0025(7) -0.0054(7) -0.0009(7)
C21 0.0196(9) 0.0241(10) 0.0289(10) -0.0048(8) -0.0107(8) 0.0038(8)
C22 0.0147(9) 0.0308(11) 0.0280(10) -0.0118(8) -0.0037(7) 0.0011(8)
C23 0.0210(10) 0.0355(11) 0.0199(10) 0.0007(8) -0.0014(8) -0.0042(8)
C24 0.0171(9) 0.0262(10) 0.0247(10) 0.0016(8) -0.0057(8) 0.0006(8)
C25 0.0142(8) 0.0156(8) 0.0149(8) -0.0019(7) -0.0025(6) -0.0035(7)
C26 0.0145(8) 0.0159(8) 0.0142(8) 0.0001(7) -0.0020(6) -0.0022(7)
C27 0.0166(9) 0.0211(9) 0.0186(9) -0.0006(7) -0.0028(7) 0.0013(7)
C28 0.0168(9) 0.0217(9) 0.0183(9) -0.0017(7) -0.0004(7) 0.0001(7)
C29 0.0156(8) 0.0151(8) 0.0144(8) -0.0012(7) -0.0017(6) -0.0008(7)
C30 0.0214(9) 0.0175(9) 0.0140(8) -0.0026(7) -0.0023(7) -0.0026(7)
C31 0.0192(9) 0.0221(9) 0.0198(9) -0.0033(7) -0.0071(7) -0.0038(7)
C32 0.0148(8) 0.0214(9) 0.0185(9) -0.0047(7) -0.0041(7) -0.0024(7)
C33 0.0141(8) 0.0155(8) 0.0136(8) 0.0012(6) -0.0038(6) -0.0025(7)
C34 0.0179(9) 0.0163(8) 0.0168(9) -0.0019(7) -0.0042(7) -0.0022(7)
C35 0.0182(9) 0.0182(9) 0.0112(8) -0.0038(7) -0.0008(6) -0.0005(7)
C36 0.0146(8) 0.0211(9) 0.0133(8) -0.0023(7) -0.0024(6) 0.0001(7)
C37 0.0217(9) 0.0191(9) 0.0149(8) -0.0018(7) -0.0024(7) -0.0043(7)
C38 0.0257(10) 0.0156(8) 0.0136(8) -0.0017(7) -0.0058(7) 0.0016(7)
C39 0.0183(9) 0.0212(9) 0.0152(9) -0.0040(7) -0.0046(7) 0.0027(7)
C40 0.0183(9) 0.0213(9) 0.0137(8) -0.0029(7) -0.0011(7) -0.0043(7)
C41 0.0166(9) 0.0199(9) 0.0152(8) -0.0001(7) -0.0027(7) -0.0042(7)
C42 0.0167(9) 0.0177(9) 0.0157(9) -0.0007(7) -0.0043(7) -0.0026(7)
C43 0.0160(8) 0.0216(9) 0.0161(8) -0.0050(7) -0.0051(7) -0.0003(7)
C44 0.0222(9) 0.0206(9) 0.0205(9) -0.0031(7) -0.0055(7) 0.0017(7)
C45 0.0280(10) 0.0286(11) 0.0246(10) -0.0083(8) -0.0079(8) 0.0106(8)
C46 0.0178(9) 0.0445(13) 0.0203(10) -0.0114(9) -0.0035(8) 0.0038(9)
C47 0.0190(9) 0.0345(11) 0.0201(10) -0.0011(8) -0.0045(7) -0.0067(8)
C48 0.0207(9) 0.0210(9) 0.0218(9) -0.0033(8) -0.0043(7) -0.0011(7)
Cl1 0.0240(2) 0.0173(2) 0.0323(3) 0.00096(18) -0.01169(19) 0.00039(18)
Cl2 0.0204(2) 0.0171(2) 0.0185(2) -0.00433(16) 0.00011(17) -0.00074(16)
Cl3 0.0149(2) 0.0240(2) 0.0241(2) 0.00135(18) -0.00315(17) -0.00175(17)
Cl4 0.0347(3) 0.0169(2) 0.0308(3) -0.00060(19) -0.0131(2) 0.00171(19)
O1 0.0217(6) 0.0163(6) 0.0105(6) -0.0014(5) -0.0029(5) -0.0019(5)
O2 0.0212(7) 0.0171(6) 0.0248(7) 0.0038(5) -0.0096(5) -0.0050(5)
O3 0.0226(7) 0.0178(7) 0.0319(8) 0.0076(6) -0.0116(6) -0.0084(5)
O4 0.0174(6) 0.0160(6) 0.0199(7) -0.0012(5) -0.0054(5) -0.0047(5)
O5 0.0509(9) 0.0183(7) 0.0142(6) 0.0003(5) -0.0019(6) -0.0030(6)
O6 0.0422(8) 0.0158(7) 0.0166(7) -0.0008(5) -0.0021(6) -0.0011(6)

loop_
_atom_type_symbol
_atom_type_description
_atom_type_scat_dispersion_real
_atom_type_scat_dispersion_imag
_atom_type_scat_source
C C 0.0033 0.0016 'International Tables Vol C Tables 4.2.6.8 and 6.1.1.4'
H H 0.0000 0.0000 'International Tables Vol C Tables 4.2.6.8 and 6.1.1.4'
O O 0.0106 0.0060 'International Tables Vol C Tables 4.2.6.8 and 6.1.1.4'
Cl Cl 0.1484 0.1585 'International Tables Vol C Tables 4.2.6.8 and 6.1.1.4'

loop_
_geom_angle_atom_site_label_1
_geom_angle_atom_site_label_2
_geom_angle_atom_site_label_3
_geom_angle
O1 C1 C9 112.45(13)
O1 C1 C2 105.47(13)
C9 C1 C2 111.61(13)
O1 C1 C5 109.76(13)
C9 C1 C5 115.13(13)
C2 C1 C5 101.49(13)
C10 C2 C3 115.03(14)
C10 C2 C1 113.46(14)
C3 C2 C1 104.79(13)
C10 C2 H2 107.7
C3 C2 H2 107.7
C1 C2 H2 107.7
C2 C3 C4 106.51(13)
C2 C3 H3A 110.4
C4 C3 H3A 110.4
C2 C3 H3B 110.4
C4 C3 H3B 110.4
H3A C3 H3B 108.6
C3 C4 C5 105.45(13)
C3 C4 H4A 110.7
C5 C4 H4A 110.7
C3 C4 H4B 110.7
C5 C4 H4B 110.7
H4A C4 H4B 108.8
C17 C5 C6 107.77(13)
C17 C5 C4 110.95(13)
C6 C5 C4 110.29(14)
C17 C5 C1 113.26(14)
C6 C5 C1 110.88(13)
C4 C5 C1 103.70(13)
C7 C6 C5 111.48(14)
C7 C6 H6A 109.3
C5 C6 H6A 109.3
C7 C6 H6B 109.3
C5 C6 H6B 109.3
H6A C6 H6B 108.0
C6 C7 C8 111.15(14)
C6 C7 H7A 109.4
C8 C7 H7A 109.4
C6 C7 H7B 109.4
C8 C7 H7B 109.4
H7A C7 H7B 108.0
C9 C8 C7 111.83(14)
C9 C8 H8A 109.3
C7 C8 H8A 109.3
C9 C8 H8B 109.3
C7 C8 H8B 109.3
H8A C8 H8B 107.9
C18 C9 C8 123.85(15)
C18 C9 C1 120.33(15)
C8 C9 C1 115.76(14)
C11 C10 C2 110.73(14)
C11 C10 H10A 109.5
C2 C10 H10A 109.5
C11 C10 H10B 109.5
C2 C10 H10B 109.5
H10A C10 H10B 108.1
C16 C11 C12 116.27(16)
C16 C11 C10 121.68(15)
C12 C11 C10 121.96(15)
C13 C12 C11 122.45(16)
C13 C12 Cl2 117.52(13)
C11 C12 Cl2 120.04(13)
C14 C13 C12 118.74(16)
C14 C13 H13 120.6
C12 C13 H13 120.6
C15 C14 C13 121.34(16)
C15 C14 Cl1 120.15(14)
C13 C14 Cl1 118.49(14)
C14 C15 C16 118.52(16)
C14 C15 H15 120.7
C16 C15 H15 120.7
C15 C16 C11 122.49(16)
C15 C16 H16 118.8
C11 C16 H16 118.8
O2 C17 O3 122.20(15)
O2 C17 C5 124.79(15)
O3 C17 C5 113.02(14)
C9 C18 C19 126.84(16)
C9 C18 H18 116.6
C19 C18 H18 116.6
C24 C19 C20 117.90(16)
C24 C19 C18 121.95(16)
C20 C19 C18 120.04(16)
C21 C20 C19 121.07(17)
C21 C20 H20 119.5
C19 C20 H20 119.5
C22 C21 C20 120.19(17)
C22 C21 H21 119.9
C20 C21 H21 119.9
C21 C22 C23 119.58(17)
C21 C22 H22 120.2
C23 C22 H22 120.2
C24 C23 C22 120.39(18)
C24 C23 H23 119.8
C22 C23 H23 119.8
C23 C24 C19 120.84(17)
C23 C24 H24 119.6
C19 C24 H24 119.6
O4 C25 C33 112.74(14)
O4 C25 C26 105.20(13)
C33 C25 C26 111.33(13)
O4 C25 C29 109.58(13)
C33 C25 C29 115.04(14)
C26 C25 C29 102.00(13)
C34 C26 C27 115.62(14)
C34 C26 C25 112.32(14)
C27 C26 C25 104.39(13)
C34 C26 H26 108.1
C27 C26 H26 108.1
C25 C26 H26 108.1
C28 C27 C26 106.97(14)
C28 C27 H27A 110.3
C26 C27 H27A 110.3
C28 C27 H27B 110.3
C26 C27 H27B 110.3
H27A C27 H27B 108.6
C27 C28 C29 105.34(14)
C27 C28 H28A 110.7
C29 C28 H28A 110.7
C27 C28 H28B 110.7
C29 C28 H28B 110.7
H28A C28 H28B 108.8
C41 C29 C30 108.22(14)
C41 C29 C28 111.14(14)
C30 C29 C28 111.03(14)
C41 C29 C25 112.75(14)
C30 C29 C25 110.75(14)
C28 C29 C25 102.94(13)
C31 C30 C29 111.80(14)
C31 C30 H30A 109.3
C29 C30 H30A 109.3
C31 C30 H30B 109.3
C29 C30 H30B 109.3
H30A C30 H30B 107.9
C30 C31 C32 110.99(14)
C30 C31 H31A 109.4
C32 C31 H31A 109.4
C30 C31 H31B 109.4
C32 C31 H31B 109.4
H31A C31 H31B 108.0
C33 C32 C31 111.33(14)
C33 C32 H32A 109.4
C31 C32 H32A 109.4
C33 C32 H32B 109.4
C31 C32 H32B 109.4
H32A C32 H32B 108.0
C42 C33 C32 123.81(16)
C42 C33 C25 120.30(16)
C32 C33 C25 115.84(14)
C35 C34 C26 112.51(14)
C35 C34 H34A 109.1
C26 C34 H34A 109.1
C35 C34 H34B 109.1
C26 C34 H34B 109.1
H34A C34 H34B 107.8
C40 C35 C36 115.90(16)
C40 C35 C34 121.06(16)
C36 C35 C34 123.04(16)
C37 C36 C35 123.12(16)
C37 C36 Cl3 117.26(14)
C35 C36 Cl3 119.61(13)
C38 C37 C36 118.14(17)
C38 C37 H37 120.9
C36 C37 H37 120.9
C39 C38 C37 121.43(16)
C39 C38 Cl4 119.43(14)
C37 C38 Cl4 119.14(14)
C38 C39 C40 118.48(17)
C38 C39 H39 120.8
C40 C39 H39 120.8
C39 C40 C35 122.85(17)
C39 C40 H40 118.6
C35 C40 H40 118.6
O6 C41 O5 122.85(16)
O6 C41 C29 124.32(16)
O5 C41 C29 112.83(15)
C33 C42 C43 126.49(16)
C33 C42 H42 116.8
C43 C42 H42 116.8
C48 C43 C44 117.97(17)
C48 C43 C42 121.09(16)
C44 C43 C42 120.80(16)
C45 C44 C43 121.15(18)
C45 C44 H44 119.4
C43 C44 H44 119.4
C46 C45 C44 119.97(18)
C46 C45 H45 120.0
C44 C45 H45 120.0
C45 C46 C47 120.10(18)
C45 C46 H46 119.9
C47 C46 H46 119.9
C46 C47 C48 119.80(18)
C46 C47 H47 120.1
C48 C47 H47 120.1
C47 C48 C43 120.99(17)
C47 C48 H48 119.5
C43 C48 H48 119.5
C1 O1 H1 109.5
C17 O3 H3 109.5
C25 O4 H4 109.5
C41 O5 H5 109.5

loop_
_geom_bond_atom_site_label_1
_geom_bond_atom_site_label_2
_geom_bond_distance
C1 O1 1.4321(19)
C1 C9 1.521(2)
C1 C2 1.546(2)
C1 C5 1.556(2)
C2 C10 1.536(2)
C2 C3 1.545(2)
C2 H2 1.0000
C3 C4 1.547(2)
C3 H3A 0.9900
C3 H3B 0.9900
C4 C5 1.549(2)
C4 H4A 0.9900
C4 H4B 0.9900
C5 C17 1.510(2)
C5 C6 1.539(2)
C6 C7 1.521(2)
C6 H6A 0.9900
C6 H6B 0.9900
C7 C8 1.525(2)
C7 H7A 0.9900
C7 H7B 0.9900
C8 C9 1.517(2)
C8 H8A 0.9900
C8 H8B 0.9900
C9 C18 1.338(2)
C10 C11 1.506(2)
C10 H10A 0.9900
C10 H10B 0.9900
C11 C16 1.398(2)
C11 C12 1.399(2)
C12 C13 1.383(2)
C12 Cl2 1.7389(17)
C13 C14 1.381(2)
C13 H13 0.9500
C14 C15 1.380(3)
C14 Cl1 1.7476(18)
C15 C16 1.388(2)
C15 H15 0.9500
C16 H16 0.9500
C17 O2 1.227(2)
C17 O3 1.320(2)
C18 C19 1.484(2)
C18 H18 0.9500
C19 C24 1.394(3)
C19 C20 1.398(2)
C20 C21 1.388(3)
C20 H20 0.9500
C21 C22 1.377(3)
C21 H21 0.9500
C22 C23 1.386(3)
C22 H22 0.9500
C23 C24 1.386(3)
C23 H23 0.9500
C24 H24 0.9500
C25 O4 1.426(2)
C25 C33 1.517(2)
C25 C26 1.548(2)
C25 C29 1.554(2)
C26 C34 1.534(2)
C26 C27 1.543(2)
C26 H26 1.0000
C27 C28 1.542(2)
C27 H27A 0.9900
C27 H27B 0.9900
C28 C29 1.551(2)
C28 H28A 0.9900
C28 H28B 0.9900
C29 C41 1.513(2)
C29 C30 1.540(2)
C30 C31 1.523(2)
C30 H30A 0.9900
C30 H30B 0.9900
C31 C32 1.536(2)
C31 H31A 0.9900
C31 H31B 0.9900
C32 C33 1.509(2)
C32 H32A 0.9900
C32 H32B 0.9900
C33 C42 1.337(2)
C34 C35 1.508(2)
C34 H34A 0.9900
C34 H34B 0.9900
C35 C40 1.393(2)
C35 C36 1.395(2)
C36 C37 1.387(2)
C36 Cl3 1.7491(17)
C37 C38 1.382(3)
C37 H37 0.9500
C38 C39 1.381(3)
C38 Cl4 1.7410(18)
C39 C40 1.387(2)
C39 H39 0.9500
C40 H40 0.9500
C41 O6 1.221(2)
C41 O5 1.314(2)
C42 C43 1.482(2)
C42 H42 0.9500
C43 C48 1.395(2)
C43 C44 1.396(2)
C44 C45 1.387(3)
C44 H44 0.9500
C45 C46 1.379(3)
C45 H45 0.9500
C46 C47 1.385(3)
C46 H46 0.9500
C47 C48 1.391(3)
C47 H47 0.9500
C48 H48 0.9500
O1 H1 0.8400
O3 H3 0.8400
O4 H4 0.8400
O5 H5 0.8400

loop_
_geom_hbond_atom_site_label_D
_geom_hbond_atom_site_label_H
_geom_hbond_atom_site_label_A
_geom_hbond_distance_DH
_geom_hbond_distance_HA
_geom_hbond_distance_DA
_geom_hbond_angle_DHA
_geom_hbond_site_symmetry_A
O1 H1 O2 0.84 2.12 2.7561(17) 131.7 .
O3 H3 O2 0.84 1.79 2.6237(17) 173.5 2_765
O4 H4 O6 0.84 2.15 2.7521(18) 128.4 .
O5 H5 O6 0.84 1.81 2.6470(18) 176.8 2_675

loop_
_geom_torsion_atom_site_label_1
_geom_torsion_atom_site_label_2
_geom_torsion_atom_site_label_3
_geom_torsion_atom_site_label_4
_geom_torsion
O1 C1 C2 C10 -50.57(17)
C9 C1 C2 C10 71.83(17)
C5 C1 C2 C10 -165.04(13)
O1 C1 C2 C3 75.70(16)
C9 C1 C2 C3 -161.90(14)
C5 C1 C2 C3 -38.76(16)
C10 C2 C3 C4 146.54(15)
C1 C2 C3 C4 21.24(17)
C2 C3 C4 C5 4.97(18)
C3 C4 C5 C17 -151.01(14)
C3 C4 C5 C6 89.66(16)
C3 C4 C5 C1 -29.10(17)
O1 C1 C5 C17 50.92(18)
C9 C1 C5 C17 -77.15(18)
C2 C1 C5 C17 162.15(13)
O1 C1 C5 C6 172.21(13)
C9 C1 C5 C6 44.14(19)
C2 C1 C5 C6 -76.56(15)
O1 C1 C5 C4 -69.43(16)
C9 C1 C5 C4 162.50(14)
C2 C1 C5 C4 41.80(15)
C17 C5 C6 C7 70.54(17)
C4 C5 C6 C7 -168.21(13)
C1 C5 C6 C7 -53.93(18)
C5 C6 C7 C8 60.66(19)
C6 C7 C8 C9 -55.37(19)
C7 C8 C9 C18 -137.09(17)
C7 C8 C9 C1 45.9(2)
O1 C1 C9 C18 15.1(2)
C2 C1 C9 C18 -103.23(18)
C5 C1 C9 C18 141.78(16)
O1 C1 C9 C8 -167.83(13)
C2 C1 C9 C8 73.87(18)
C5 C1 C9 C8 -41.1(2)
C3 C2 C10 C11 72.29(18)
C1 C2 C10 C11 -167.06(14)
C2 C10 C11 C16 -103.30(18)
C2 C10 C11 C12 73.1(2)
C16 C11 C12 C13 3.7(3)
C10 C11 C12 C13 -172.83(16)
C16 C11 C12 Cl2 -176.59(13)
C10 C11 C12 Cl2 6.9(2)
C11 C12 C13 C14 -0.7(3)
Cl2 C12 C13 C14 179.57(13)
C12 C13 C14 C15 -3.3(3)
C12 C13 C14 Cl1 174.93(13)
C13 C14 C15 C16 4.0(3)
Cl1 C14 C15 C16 -174.17(13)
C14 C15 C16 C11 -0.8(3)
C12 C11 C16 C15 -3.0(3)
C10 C11 C16 C15 173.61(16)
C6 C5 C17 O2 -121.45(18)
C4 C5 C17 O2 117.72(18)
C1 C5 C17 O2 1.6(2)
C6 C5 C17 O3 58.86(18)
C4 C5 C17 O3 -61.98(19)
C1 C5 C17 O3 -178.12(14)
C8 C9 C18 C19 -4.7(3)
C1 C9 C18 C19 172.18(16)
C9 C18 C19 C24 -48.1(3)
C9 C18 C19 C20 135.82(19)
C24 C19 C20 C21 1.7(3)
C18 C19 C20 C21 177.96(17)
C19 C20 C21 C22 -0.6(3)
C20 C21 C22 C23 -0.9(3)
C21 C22 C23 C24 1.3(3)
C22 C23 C24 C19 -0.2(3)
C20 C19 C24 C23 -1.3(3)
C18 C19 C24 C23 -177.47(18)
O4 C25 C26 C34 49.76(17)
C33 C25 C26 C34 -72.65(18)
C29 C25 C26 C34 164.15(14)
O4 C25 C26 C27 -76.25(16)
C33 C25 C26 C27 161.33(14)
C29 C25 C26 C27 38.14(16)
C34 C26 C27 C28 -143.19(15)
C25 C26 C27 C28 -19.28(18)
C26 C27 C28 C29 -7.28(19)
C27 C28 C29 C41 151.81(15)
C27 C28 C29 C30 -87.68(17)
C27 C28 C29 C25 30.86(17)
O4 C25 C29 C41 -51.29(18)
C33 C25 C29 C41 76.96(18)
C26 C25 C29 C41 -162.40(14)
O4 C25 C29 C30 -172.72(13)
C33 C25 C29 C30 -44.47(19)
C26 C25 C29 C30 76.17(16)
O4 C25 C29 C28 68.55(16)
C33 C25 C29 C28 -163.21(14)
C26 C25 C29 C28 -42.56(16)
C41 C29 C30 C31 -70.64(18)
C28 C29 C30 C31 167.13(14)
C25 C29 C30 C31 53.42(19)
C29 C30 C31 C32 -60.04(19)
C30 C31 C32 C33 55.56(19)
C31 C32 C33 C42 135.10(17)
C31 C32 C33 C25 -47.3(2)
O4 C25 C33 C42 -12.9(2)
C26 C25 C33 C42 105.03(18)
C29 C25 C33 C42 -139.58(16)
O4 C25 C33 C32 169.41(14)
C26 C25 C33 C32 -72.63(18)
C29 C25 C33 C32 42.8(2)
C27 C26 C34 C35 -70.94(19)
C25 C26 C34 C35 169.40(14)
C26 C34 C35 C40 103.33(18)
C26 C34 C35 C36 -76.8(2)
C40 C35 C36 C37 -2.9(3)
C34 C35 C36 C37 177.28(16)
C40 C35 C36 Cl3 176.21(13)
C34 C35 C36 Cl3 -3.6(2)
C35 C36 C37 C38 1.7(3)
Cl3 C36 C37 C38 -177.42(13)
C36 C37 C38 C39 0.8(3)
C36 C37 C38 Cl4 -179.72(13)
C37 C38 C39 C40 -1.8(3)
Cl4 C38 C39 C40 178.66(13)
C38 C39 C40 C35 0.5(3)
C36 C35 C40 C39 1.7(3)
C34 C35 C40 C39 -178.41(16)
C30 C29 C41 O6 118.76(19)
C28 C29 C41 O6 -119.08(19)
C25 C29 C41 O6 -4.1(2)
C30 C29 C41 O5 -61.16(19)
C28 C29 C41 O5 61.0(2)
C25 C29 C41 O5 175.99(15)
C32 C33 C42 C43 6.6(3)
C25 C33 C42 C43 -170.84(16)
C33 C42 C43 C48 56.1(3)
C33 C42 C43 C44 -128.3(2)
C48 C43 C44 C45 -1.0(3)
C42 C43 C44 C45 -176.72(17)
C43 C44 C45 C46 1.1(3)
C44 C45 C46 C47 -0.1(3)
C45 C46 C47 C48 -1.0(3)
C46 C47 C48 C43 1.1(3)
C44 C43 C48 C47 0.0(3)
C42 C43 C48 C47 175.63(17)
